data_7059425
loop_
_publ_author_name
'Pedrini, Alessandro'
'Maspero, Angelo'
'Bracco, Silvia'
'Comotti, Angelina'
'Galli, Simona'
'Marchi\`o, Luciano'
'Nardo, Luca'
'Penoni, Andrea'
'Scapinello, Luca'
'Sozzani, Piero'
'Vesco, Guglielmo'
'Mella, Massimo'

_publ_section_title
;
 Synthesis, crystal structure, and optical properties of fluorinated
 poly(pyrazole) ligands and in silico assessment of their affinity for
 volatile organic compounds
;
_journal_issue 16
_journal_name_full 'New Journal of Chemistry'
_journal_page_first 6443
_journal_page_last 6455
_journal_paper_doi 10.1039/D0NJ00259C
_journal_volume 44
_journal_year 2020
_chemical_formula_moiety 'C16 H6 F4 N4'
_chemical_formula_sum 'C16 H6 F4 N4'
_chemical_formula_weight 330.25
_space_group_crystal_system monoclinic
_space_group_IT_number 14
_space_group_name_Hall '-P 2ybc'
_space_group_name_H-M_alt 'P 1 21/c 1'
_atom_sites_solution_hydrogens mixed
_atom_sites_solution_primary dual
_audit_creation_date 2018-10-29
_audit_creation_method
;
Olex2 1.2
(compiled 2018.05.29 svn.r3508 for OlexSys, GUI svn.r5506)
;
_audit_update_record
;
2020-02-20 deposited with the CCDC.	2020-03-23 downloaded from the CCDC.
;
_cell_angle_alpha 90
_cell_angle_beta 93.316(2)
_cell_angle_gamma 90
_cell_formula_units_Z 2
_cell_length_a 13.3901(6)
_cell_length_b 6.3395(3)
_cell_length_c 7.8929(3)
_cell_measurement_reflns_used 5245
_cell_measurement_temperature 190
_cell_measurement_theta_max 25.658
_cell_measurement_theta_min 3.047
_cell_volume 668.88(5)
_computing_cell_refinement 'SAINT V8.38A (?, 2016)'
_computing_data_collection 'APEX3 V2018.1_0'
_computing_data_reduction 'SAINT V8.38A (?, 2016)'
_computing_molecular_graphics 'Olex2 (Dolomanov et al., 2009)'
_computing_publication_material 'Olex2 (Dolomanov et al., 2009)'
_computing_structure_refinement 'ShelXL (Sheldrick, 2015)'
_computing_structure_solution 'ShelXT (Sheldrick, 2015)'
_diffrn_ambient_temperature 190
_diffrn_measured_fraction_theta_full 0.992
_diffrn_measured_fraction_theta_max 0.991
_diffrn_measurement_device_type 'Bruker D8 Venture PhotonII'
_diffrn_measurement_method 'omega and phi scan'
_diffrn_radiation_type MoK\a
_diffrn_radiation_wavelength 0.71073
_diffrn_reflns_av_R_equivalents 0.0412
_diffrn_reflns_av_unetI/netI 0.0189
_diffrn_reflns_Laue_measured_fraction_full 0.992
_diffrn_reflns_Laue_measured_fraction_max 0.991
_diffrn_reflns_limit_h_max 16
_diffrn_reflns_limit_h_min -16
_diffrn_reflns_limit_k_max 7
_diffrn_reflns_limit_k_min -7
_diffrn_reflns_limit_l_max 9
_diffrn_reflns_limit_l_min -9
_diffrn_reflns_number 15225
_diffrn_reflns_point_group_measured_fraction_full 0.992
_diffrn_reflns_point_group_measured_fraction_max 0.991
_diffrn_reflns_theta_full 25.242
_diffrn_reflns_theta_max 25.739
_diffrn_reflns_theta_min 3.557
_diffrn_source 'microfocus source'
_exptl_absorpt_coefficient_mu 0.141
_exptl_absorpt_correction_T_max 0.7453
_exptl_absorpt_correction_T_min 0.7147
_exptl_absorpt_correction_type multi-scan
_exptl_absorpt_process_details
;
SADABS-2016/2 (Bruker,2016/2) was used for absorption correction.
wR2(int) was 0.0743 before and 0.0554 after correction.
The Ratio of minimum to maximum transmission is 0.9589.
The \l/2 correction factor is Not present.
;
_exptl_crystal_colour 'clear light colourless'
_exptl_crystal_colour_lustre clear
_exptl_crystal_colour_modifier light
_exptl_crystal_colour_primary colourless
_exptl_crystal_density_diffrn 1.640
_exptl_crystal_description plate
_exptl_crystal_F_000 332
_exptl_crystal_size_max 0.05
_exptl_crystal_size_mid 0.03
_exptl_crystal_size_min 0.03
_refine_diff_density_max 0.462
_refine_diff_density_min -0.251
_refine_diff_density_rms 0.070
_refine_ls_extinction_method none
_refine_ls_goodness_of_fit_ref 1.069
_refine_ls_hydrogen_treatment mixed
_refine_ls_matrix_type full
_refine_ls_number_parameters 113
_refine_ls_number_reflns 1269
_refine_ls_number_restraints 0
_refine_ls_restrained_S_all 1.069
_refine_ls_R_factor_all 0.0570
_refine_ls_R_factor_gt 0.0508
_refine_ls_shift/su_max 0.000
_refine_ls_shift/su_mean 0.000
_refine_ls_structure_factor_coef Fsqd
_refine_ls_weighting_details 'w=1/[\s^2^(Fo^2^)+(0.0920P)^2^+0.2652P] where P=(Fo^2^+2Fc^2^)/3'
_refine_ls_weighting_scheme calc
_refine_ls_wR_factor_gt 0.1386
_refine_ls_wR_factor_ref 0.1449
_reflns_Friedel_coverage 0.000
_reflns_number_gt 1102
_reflns_number_total 1269
_reflns_threshold_expression 'I > 2\s(I)'
_cod_data_source_file d0nj00259c2.cif
_cod_data_source_block 4fcomott_0m
_cod_depositor_comments
;Adding full bibliography for 7059424--7059426.cif.

 Adding full bibliography for 7059424--7059426.cif.
;
_cod_database_code 7059425
_shelx_shelxl_version_number 2014/7
_shelx_space_group_comment
;
The symmetry employed for this shelxl refinement is uniquely defined
by the following loop, which should always be used as a source of
symmetry information in preference to the above space-group names.
They are only intended as comments.
;
_shelx_estimated_absorpt_t_max 0.996
_shelx_estimated_absorpt_t_min 0.993
_olex2_refinement_description
;
1. Fixed Uiso
 At 1.2 times of:
  All C(H) groups
2.a Aromatic/amide H refined with riding coordinates:
 C3(H3), C1(H1A)
;
_olex2_exptl_crystal_mounting_method cryoloop
_olex2_submission_special_instructions 'No special instructions were received'

loop_
_space_group_symop_operation_xyz
'x, y, z'
'-x, y+1/2, -z+1/2'
'-x, -y, -z'
'x, -y-1/2, z-1/2'

loop_
_atom_site_label
_atom_site_type_symbol
_atom_site_fract_x
_atom_site_fract_y
_atom_site_fract_z
_atom_site_U_iso_or_equiv
_atom_site_adp_type
_atom_site_occupancy
_atom_site_site_symmetry_order
_atom_site_calc_flag
_atom_site_refinement_flags_posn
_atom_site_refinement_flags_adp
_atom_site_refinement_flags_occupancy
_atom_site_disorder_assembly
_atom_site_disorder_group
F1 F 0.69419(9) 0.49049(17) 0.42031(17) 0.0346(4) Uani 1 1 d . . . . .
F2 F 0.55011(10) 0.48332(18) 0.17223(16) 0.0353(4) Uani 1 1 d . . . . .
N1 N 0.93564(12) 0.6370(3) 1.1450(2) 0.0321(5) Uani 1 1 d . . . . .
N2 N 0.92007(13) 0.4377(3) 1.1974(2) 0.0356(5) Uani 1 1 d . . . . .
C6 C 0.57686(15) 0.5064(3) 0.6315(3) 0.0270(5) Uani 1 1 d . . . . .
C7 C 0.59798(15) 0.4965(3) 0.4623(3) 0.0258(5) Uani 1 1 d . . . . .
C8 C 0.52435(16) 0.4909(3) 0.3336(3) 0.0263(5) Uani 1 1 d . . . . .
C2 C 0.80378(14) 0.5292(3) 0.9921(2) 0.0267(5) Uani 1 1 d . . . . .
C5 C 0.65426(16) 0.5135(3) 0.7632(3) 0.0290(5) Uani 1 1 d . . . . .
C4 C 0.72206(15) 0.5196(3) 0.8690(3) 0.0277(5) Uani 1 1 d . . . . .
C3 C 0.84023(15) 0.3730(4) 1.1042(3) 0.0346(5) Uani 1 1 d . . . . .
H3 H 0.8113 0.2368 1.1128 0.041 Uiso 1 1 calc R . . . .
C1 C 0.86825(14) 0.6986(3) 1.0240(2) 0.0314(5) Uani 1 1 d . . . . .
H1A H 0.8649 0.8325 0.9699 0.038 Uiso 1 1 calc R . . . .
H1 H 0.990(2) 0.732(5) 1.193(4) 0.064(8) Uiso 1 1 d . . . . .

loop_
_atom_site_aniso_label
_atom_site_aniso_U_11
_atom_site_aniso_U_22
_atom_site_aniso_U_33
_atom_site_aniso_U_23
_atom_site_aniso_U_13
_atom_site_aniso_U_12
F1 0.0217(7) 0.0384(8) 0.0424(8) -0.0004(5) -0.0098(5) 0.0002(4)
F2 0.0376(7) 0.0397(8) 0.0273(7) -0.0011(5) -0.0101(5) 0.0015(5)
N1 0.0233(8) 0.0413(11) 0.0304(9) -0.0046(7) -0.0094(7) -0.0020(7)
N2 0.0248(9) 0.0472(11) 0.0330(9) 0.0067(8) -0.0133(7) -0.0010(8)
C6 0.0264(11) 0.0200(10) 0.0322(11) -0.0010(7) -0.0187(9) 0.0001(7)
C7 0.0220(10) 0.0201(9) 0.0339(11) 0.0003(7) -0.0113(8) -0.0001(7)
C8 0.0283(11) 0.0205(10) 0.0288(11) -0.0008(7) -0.0111(8) 0.0003(7)
C2 0.0193(9) 0.0377(11) 0.0220(10) -0.0027(7) -0.0084(7) 0.0019(7)
C5 0.0269(11) 0.0257(10) 0.0325(11) -0.0009(7) -0.0151(9) 0.0012(7)
C4 0.0241(10) 0.0320(11) 0.0256(10) -0.0022(7) -0.0097(8) 0.0009(7)
C3 0.0272(10) 0.0396(12) 0.0352(11) 0.0047(9) -0.0132(8) -0.0018(9)
C1 0.0270(10) 0.0376(11) 0.0285(10) -0.0010(8) -0.0076(8) 0.0019(8)

loop_
_atom_type_symbol
_atom_type_description
_atom_type_scat_dispersion_real
_atom_type_scat_dispersion_imag
_atom_type_scat_source
C C 0.0033 0.0016 'International Tables Vol C Tables 4.2.6.8 and 6.1.1.4'
H H 0.0000 0.0000 'International Tables Vol C Tables 4.2.6.8 and 6.1.1.4'
F F 0.0171 0.0103 'International Tables Vol C Tables 4.2.6.8 and 6.1.1.4'
N N 0.0061 0.0033 'International Tables Vol C Tables 4.2.6.8 and 6.1.1.4'

loop_
_geom_angle_atom_site_label_1
_geom_angle_atom_site_label_2
_geom_angle_atom_site_label_3
_geom_angle
_geom_angle_site_symmetry_1
_geom_angle_site_symmetry_3
_geom_angle_publ_flag
N2 N1 H1 124.5(16) . . ?
C1 N1 N2 112.55(16) . . ?
C1 N1 H1 122.9(16) . . ?
C3 N2 N1 104.68(16) . . ?
C7 C6 C8 116.47(19) . 3_666 ?
C7 C6 C5 121.7(2) . . ?
C8 C6 C5 121.8(2) 3_666 . ?
F1 C7 C6 119.36(18) . . ?
F1 C7 C8 118.2(2) . . ?
C8 C7 C6 122.5(2) . . ?
F2 C8 C6 119.59(18) . 3_666 ?
F2 C8 C7 119.4(2) . . ?
C7 C8 C6 121.0(2) . 3_666 ?
C3 C2 C4 129.01(18) . . ?
C1 C2 C4 126.97(18) . . ?
C1 C2 C3 104.00(17) . . ?
C4 C5 C6 177.4(2) . . ?
C5 C4 C2 178.8(2) . . ?
N2 C3 C2 111.89(19) . . ?
N2 C3 H3 124.1 . . ?
C2 C3 H3 124.1 . . ?
N1 C1 C2 106.89(18) . . ?
N1 C1 H1A 126.6 . . ?
C2 C1 H1A 126.6 . . ?

loop_
_geom_bond_atom_site_label_1
_geom_bond_atom_site_label_2
_geom_bond_distance
_geom_bond_site_symmetry_2
_geom_bond_publ_flag
F1 C7 1.349(2) . ?
F2 C8 1.339(3) . ?
N1 N2 1.350(3) . ?
N1 C1 1.334(2) . ?
N1 H1 1.00(3) . ?
N2 C3 1.327(3) . ?
C6 C7 1.382(3) . ?
C6 C8 1.399(3) 3_666 ?
C6 C5 1.426(3) . ?
C7 C8 1.375(3) . ?
C8 C6 1.399(3) 3_666 ?
C2 C4 1.422(3) . ?
C2 C3 1.397(3) . ?
C2 C1 1.392(3) . ?
C5 C4 1.198(3) . ?
C3 H3 0.9500 . ?
C1 H1A 0.9500 . ?
